data_1532619
loop_
_publ_author_name
'Coste, S.'
'Hanko, J.'
'Jobic, S.'
'Bujoli-Doeuff, M.'
'Evain, M.'
'Louarn, G.'
'Alonso, B.'
'Brec, R.'
'Kanatzidis, M.G.'

_publ_section_title
;
 Na Pd P S4 and Rb Pd P S4: systems with infinite straight (1 infty)(Pd P
 S4)(-) chains soluble in polar solvents and the structure of cubic Rb Pd
 P S4 (Rb0.33 P0.4 S2.23 Ox)
;
_journal_name_full 'Journal of Solid State Chemistry'
_journal_page_first 133
_journal_page_last 145
_journal_volume 175
_journal_year 2003
_chemical_formula_sum 'P Pd Rb S4'
_chemical_name_systematic 'Rb Pd (P S4)'
_space_group_IT_number 140
_symmetry_space_group_name_Hall '-I 4 2c'
_symmetry_space_group_name_H-M 'I 4/m c m'
_cell_angle_alpha 90
_cell_angle_beta 90
_cell_angle_gamma 90
_cell_formula_units_Z 4
_cell_length_a 8.2954
_cell_length_b 8.2954
_cell_length_c 12.2284
_cell_volume 841.481
_citation_journal_id_ASTM JSSCBI
_cod_data_source_file Coste_JSSCBI_2003_163.cif
_cod_data_source_block P1Pd1Rb1S4
_cod_original_cell_volume 841.4809
_cod_original_formula_sum 'P1 Pd1 Rb1 S4'
_cod_database_code 1532619

loop_
_symmetry_equiv_pos_as_xyz
x,y,z
-y,x,z
-x,-y,z
y,-x,z
x,-y,-z+1/2
y,x,-z+1/2
-x,y,-z+1/2
-y,-x,-z+1/2
-x,-y,-z
y,-x,-z
x,y,-z
-y,x,-z
-x,y,z-1/2
-y,-x,z-1/2
x,-y,z-1/2
y,x,z-1/2
x+1/2,y+1/2,z+1/2
-y+1/2,x+1/2,z+1/2
-x+1/2,-y+1/2,z+1/2
y+1/2,-x+1/2,z+1/2
x+1/2,-y+1/2,-z+1
y+1/2,x+1/2,-z+1
-x+1/2,y+1/2,-z+1
-y+1/2,-x+1/2,-z+1
-x+1/2,-y+1/2,-z+1/2
y+1/2,-x+1/2,-z+1/2
x+1/2,y+1/2,-z+1/2
-y+1/2,x+1/2,-z+1/2
-x+1/2,y+1/2,z
-y+1/2,-x+1/2,z
x+1/2,-y+1/2,z
y+1/2,x+1/2,z

loop_
_atom_site_label
_atom_site_type_symbol
_atom_site_fract_x
_atom_site_fract_y
_atom_site_fract_z
_atom_site_occupancy
_atom_site_U_iso_or_equiv
Rb2 Rb+1 0 0 0 0.075 0.0
Pd1 Pd+2 0.5 0 0 1 0.0
S1 S-2 0.36724 0.13275 0.14201 1 0.0
P1 P+5 0.5 0 0.25 1 0.0
Rb1 Rb+1 0 0 0.25 0.925 0.0
